data_4325997
loop_
_publ_author_name
'Oindrila Das'
'Ennio Zangrando'
'Tapan Kanti Paine'

_publ_section_title
;
 Reactivity of Nickel(II) and Copper(II) Complexes of a \b-Aminohydrazone
 Ligand with Pyridine-2-aldehyde: Macrocyclization vs Unprecedented
 Pyrazole Ring Synthesis via C-C Bond-Forming Reaction
;
_journal_name_full 'Inorganic Chemistry'
_journal_page_first 8012
_journal_page_last 8019
_journal_paper_doi 10.1021/ic200261j
_journal_volume 50
_journal_year 2011
_chemical_formula_moiety 'C20 H35 N7 Ni 2+, 2(Cl O4 1-)'
_chemical_formula_sum 'C20 H35 Cl2 N7 Ni O8'
_chemical_formula_weight 631.16
_chemical_name_systematic
;
 ?
;
_space_group_IT_number 14
_symmetry_cell_setting monoclinic
_symmetry_space_group_name_Hall '-P 2yn'
_symmetry_space_group_name_H-M 'P 1 21/n 1'
_atom_sites_solution_hydrogens geom
_atom_sites_solution_primary direct
_atom_sites_solution_secondary difmap
_audit_creation_method SHELXL-97
_cell_angle_alpha 90.00
_cell_angle_beta 94.58(2)
_cell_angle_gamma 90.00
_cell_formula_units_Z 4
_cell_length_a 8.433(3)
_cell_length_b 15.889(4)
_cell_length_c 20.827(5)
_cell_measurement_temperature 293(2)
_cell_volume 2781.7(14)
_computing_cell_refinement 'Denzo (Otwinowski & Minor 1997)'
_computing_data_collection 'Nonius Xpress'
_computing_data_reduction 'Denzo and Scalepack (Otwinowski & Minor 1997)'
_computing_molecular_graphics 'Ortep3/windows (Farrugia,1997)'
_computing_publication_material 'Wingx 1.70.00 (Farrugia, 1999)'
_computing_structure_refinement 'SHELX97 (Sheldrick, 1998)'
_computing_structure_solution 'SHELX97 (Sheldrick, 1998)'
_diffrn_ambient_temperature 293(2)
_diffrn_measured_fraction_theta_full 0.940
_diffrn_measured_fraction_theta_max 0.940
_diffrn_measurement_device_type 'image plate dip1030'
_diffrn_measurement_method 'laser scanner'
_diffrn_radiation_monochromator graphite
_diffrn_radiation_source 'fine-focus sealed tube'
_diffrn_radiation_type MoK\a
_diffrn_radiation_wavelength 0.71073
_diffrn_reflns_av_R_equivalents 0.0853
_diffrn_reflns_av_sigmaI/netI 0.1378
_diffrn_reflns_limit_h_max 9
_diffrn_reflns_limit_h_min -10
_diffrn_reflns_limit_k_max 18
_diffrn_reflns_limit_k_min -19
_diffrn_reflns_limit_l_max 25
_diffrn_reflns_limit_l_min -25
_diffrn_reflns_number 32862
_diffrn_reflns_theta_full 26.34
_diffrn_reflns_theta_max 26.34
_diffrn_reflns_theta_min 1.96
_exptl_absorpt_coefficient_mu 0.945
_exptl_absorpt_correction_type none
_exptl_crystal_colour pink
_exptl_crystal_density_diffrn 1.507
_exptl_crystal_description needle
_exptl_crystal_F_000 1320
_exptl_crystal_size_max .40
_exptl_crystal_size_mid .15
_exptl_crystal_size_min .12
_refine_diff_density_max 0.592
_refine_diff_density_min -0.326
_refine_diff_density_rms 0.069
_refine_ls_extinction_method none
_refine_ls_goodness_of_fit_ref 0.791
_refine_ls_hydrogen_treatment constr
_refine_ls_matrix_type full
_refine_ls_number_parameters 349
_refine_ls_number_reflns 5027
_refine_ls_number_restraints 0
_refine_ls_restrained_S_all 0.791
_refine_ls_R_factor_all 0.1232
_refine_ls_R_factor_gt 0.0490
_refine_ls_shift/su_max 0.001
_refine_ls_shift/su_mean 0.000
_refine_ls_structure_factor_coef Fsqd
_refine_ls_weighting_details 'calc w=1/[\s^2^(Fo^2^)+(0.0548P)^2^+0.0000P] where P=(Fo^2^+2Fc^2^)/3'
_refine_ls_weighting_scheme calc
_refine_ls_wR_factor_gt 0.1120
_refine_ls_wR_factor_ref 0.1287
_reflns_number_gt 2154
_reflns_number_total 5327
_reflns_threshold_expression >2sigma(I)
_cod_data_source_file ic200261j_si_002.cif
_cod_data_source_block tk5
_cod_original_sg_symbol_H-M 'P 21/n'
_cod_database_code 4325997

loop_
_symmetry_equiv_pos_as_xyz
'x, y, z'
'-x+1/2, y+1/2, -z+1/2'
'-x, -y, -z'
'x-1/2, -y-1/2, z-1/2'

loop_
_atom_site_label
_atom_site_type_symbol
_atom_site_fract_x
_atom_site_fract_y
_atom_site_fract_z
_atom_site_U_iso_or_equiv
_atom_site_adp_type
_atom_site_occupancy
_atom_site_symmetry_multiplicity
_atom_site_calc_flag
_atom_site_refinement_flags
Ni Ni 0.27647(7) 0.26976(4) 0.86424(3) 0.0486(2) Uani 1 1 d .
N1 N 0.1721(4) 0.1596(3) 0.8341(2) 0.0534(11) Uani 1 1 d .
N2 N 0.3561(4) 0.2187(3) 0.95454(18) 0.0537(11) Uani 1 1 d .
H2 H 0.4635 0.2131 0.9543 0.064 Uiso 1 1 calc R
N3 N 0.3165(4) 0.3850(2) 0.90821(17) 0.0508(11) Uani 1 1 d .
H3 H 0.3907 0.4123 0.8866 0.061 Uiso 1 1 calc R
N4 N 0.1673(4) 0.3302(3) 0.78316(18) 0.0482(10) Uani 1 1 d .
N5 N 0.1456(4) 0.2790(3) 0.72853(18) 0.0541(11) Uani 1 1 d .
H5 H 0.0795 0.2909 0.6962 0.065 Uiso 1 1 calc R
N6 N 0.1824(5) 0.1373(3) 0.7694(2) 0.0585(12) Uani 1 1 d .
H6 H 0.1542 0.0888 0.7541 0.070 Uiso 1 1 calc R
N7 N 0.4595(4) 0.2481(2) 0.81039(19) 0.0508(11) Uani 1 1 d .
C1 C 0.1008(6) 0.1098(4) 0.8708(3) 0.0610(15) Uani 1 1 d .
C2 C 0.1179(6) 0.1261(4) 0.9421(2) 0.0679(16) Uani 1 1 d .
H2A H 0.0668 0.0809 0.9640 0.081 Uiso 1 1 calc R
H2B H 0.0630 0.1780 0.9510 0.081 Uiso 1 1 calc R
C3 C 0.2932(6) 0.1331(3) 0.9699(2) 0.0558(14) Uani 1 1 d .
C4 C 0.3292(6) 0.2869(3) 1.0009(2) 0.0611(15) Uani 1 1 d .
H4A H 0.3853 0.2746 1.0423 0.073 Uiso 1 1 calc R
H4B H 0.2167 0.2918 1.0068 0.073 Uiso 1 1 calc R
C5 C 0.3895(6) 0.3675(3) 0.9745(2) 0.0608(15) Uani 1 1 d .
H5A H 0.3657 0.4136 1.0027 0.073 Uiso 1 1 calc R
H5B H 0.5042 0.3642 0.9736 0.073 Uiso 1 1 calc R
C6 C 0.1686(5) 0.4370(3) 0.9022(2) 0.0509(13) Uani 1 1 d .
C7 C 0.1402(6) 0.4667(3) 0.8323(2) 0.0541(13) Uani 1 1 d .
H7A H 0.0458 0.5018 0.8300 0.065 Uiso 1 1 calc R
H7B H 0.2285 0.5032 0.8240 0.065 Uiso 1 1 calc R
C8 C 0.1205(5) 0.4070(3) 0.7781(2) 0.0507(13) Uani 1 1 d .
C9 C 0.2450(5) 0.2033(3) 0.7311(2) 0.0520(13) Uani 1 1 d .
H9 H 0.2401 0.1816 0.6869 0.062 Uiso 1 1 calc R
C10 C 0.4196(5) 0.2207(3) 0.7499(2) 0.0511(13) Uani 1 1 d .
C11 C 0.5317(6) 0.2102(3) 0.7064(3) 0.0653(16) Uani 1 1 d .
H11 H 0.5022 0.1913 0.6649 0.078 Uiso 1 1 calc R
C12 C 0.6899(7) 0.2279(4) 0.7251(3) 0.0766(17) Uani 1 1 d .
H12 H 0.7677 0.2204 0.6964 0.092 Uiso 1 1 calc R
C13 C 0.7300(6) 0.2567(4) 0.7862(3) 0.0749(18) Uani 1 1 d .
H13 H 0.8351 0.2700 0.7992 0.090 Uiso 1 1 calc R
C14 C 0.6133(6) 0.2655(3) 0.8277(3) 0.0621(15) Uani 1 1 d .
H14 H 0.6412 0.2842 0.8694 0.075 Uiso 1 1 calc R
C15 C 0.0165(7) 0.0319(4) 0.8471(3) 0.095(2) Uani 1 1 d .
H15A H -0.0751 0.0469 0.8191 0.142 Uiso 1 1 calc R
H15B H -0.0166 0.0005 0.8830 0.142 Uiso 1 1 calc R
H15C H 0.0870 -0.0019 0.8238 0.142 Uiso 1 1 calc R
C16 C 0.3999(6) 0.0696(3) 0.9387(3) 0.0716(17) Uani 1 1 d .
H16A H 0.3553 0.0142 0.9413 0.107 Uiso 1 1 calc R
H16B H 0.5042 0.0704 0.9609 0.107 Uiso 1 1 calc R
H16C H 0.4072 0.0842 0.8943 0.107 Uiso 1 1 calc R
C17 C 0.2972(7) 0.1158(4) 1.0430(3) 0.0782(18) Uani 1 1 d .
H17A H 0.2201 0.1508 1.0616 0.117 Uiso 1 1 calc R
H17B H 0.4013 0.1282 1.0628 0.117 Uiso 1 1 calc R
H17C H 0.2725 0.0577 1.0501 0.117 Uiso 1 1 calc R
C18 C 0.0252(5) 0.3839(3) 0.9209(3) 0.0667(16) Uani 1 1 d .
H18A H 0.0273 0.3298 0.9005 0.100 Uiso 1 1 calc R
H18B H -0.0720 0.4124 0.9071 0.100 Uiso 1 1 calc R
H18C H 0.0315 0.3767 0.9668 0.100 Uiso 1 1 calc R
C19 C 0.1834(6) 0.5163(3) 0.9441(3) 0.0724(17) Uani 1 1 d .
H19A H 0.1820 0.5009 0.9886 0.109 Uiso 1 1 calc R
H19B H 0.0959 0.5533 0.9323 0.109 Uiso 1 1 calc R
H19C H 0.2816 0.5444 0.9375 0.109 Uiso 1 1 calc R
C20 C 0.0457(7) 0.4405(4) 0.7154(3) 0.0784(18) Uani 1 1 d .
H20A H 0.1207 0.4368 0.6831 0.118 Uiso 1 1 calc R
H20B H 0.0158 0.4982 0.7207 0.118 Uiso 1 1 calc R
H20C H -0.0470 0.4079 0.7022 0.118 Uiso 1 1 calc R
Cl1 Cl 0.66050(18) 0.53117(11) 0.84930(8) 0.0798(5) Uani 1 1 d .
Cl2 Cl 0.21231(16) 0.79626(11) 0.95579(7) 0.0719(5) Uani 1 1 d .
O1 O 0.6335(5) 0.4613(3) 0.8883(3) 0.1263(19) Uani 1 1 d .
O2 O 0.5306(5) 0.5840(3) 0.8414(3) 0.138(2) Uani 1 1 d .
O3 O 0.7275(7) 0.5109(4) 0.7927(2) 0.163(3) Uani 1 1 d .
O4 O 0.7887(5) 0.5769(3) 0.8865(2) 0.1114(16) Uani 1 1 d .
O5 O 0.0645(5) 0.7561(4) 0.9457(2) 0.137(2) Uani 1 1 d .
O6 O 0.2732(5) 0.7893(5) 1.0188(2) 0.155(3) Uani 1 1 d .
O7 O 0.1796(9) 0.8772(5) 0.9444(5) 0.263(5) Uani 1 1 d .
O8 O 0.3222(6) 0.7727(5) 0.9146(3) 0.202(4) Uani 1 1 d .

loop_
_atom_site_aniso_label
_atom_site_aniso_U_11
_atom_site_aniso_U_22
_atom_site_aniso_U_33
_atom_site_aniso_U_23
_atom_site_aniso_U_13
_atom_site_aniso_U_12
Ni 0.0524(4) 0.0522(4) 0.0410(4) -0.0015(3) 0.0018(3) 0.0047(3)
N1 0.052(2) 0.061(3) 0.046(3) 0.000(2) -0.003(2) 0.001(2)
N2 0.056(2) 0.057(3) 0.047(3) -0.002(2) 0.0018(19) 0.005(2)
N3 0.043(2) 0.063(3) 0.046(3) -0.004(2) -0.0006(19) 0.0065(19)
N4 0.052(2) 0.056(3) 0.036(2) -0.006(2) 0.0023(19) 0.003(2)
N5 0.055(2) 0.062(3) 0.043(3) -0.009(2) -0.0112(19) 0.015(2)
N6 0.082(3) 0.045(3) 0.049(3) -0.009(2) 0.002(2) -0.006(2)
N7 0.048(2) 0.054(3) 0.049(3) -0.007(2) -0.0020(19) 0.0032(19)
C1 0.057(3) 0.065(4) 0.060(4) 0.003(3) 0.000(3) -0.008(3)
C2 0.062(3) 0.084(5) 0.058(4) 0.015(3) 0.006(3) -0.011(3)
C3 0.062(3) 0.056(4) 0.048(3) 0.005(3) -0.001(3) -0.002(3)
C4 0.072(3) 0.069(4) 0.042(3) -0.002(3) -0.005(3) 0.008(3)
C5 0.066(3) 0.065(4) 0.049(3) -0.005(3) -0.006(3) 0.008(3)
C6 0.051(3) 0.051(3) 0.050(3) -0.004(3) 0.001(2) 0.007(2)
C7 0.067(3) 0.046(3) 0.049(3) -0.001(3) 0.004(3) 0.008(3)
C8 0.058(3) 0.049(4) 0.044(3) 0.008(3) 0.002(2) 0.009(3)
C9 0.056(3) 0.057(4) 0.042(3) -0.009(3) 0.000(2) 0.001(3)
C10 0.057(3) 0.048(3) 0.049(3) -0.003(3) 0.004(3) 0.005(3)
C11 0.069(4) 0.073(4) 0.055(4) -0.012(3) 0.013(3) 0.003(3)
C12 0.074(4) 0.083(5) 0.076(5) -0.012(4) 0.025(3) 0.009(3)
C13 0.053(3) 0.094(5) 0.079(5) -0.015(4) 0.012(3) 0.006(3)
C14 0.057(3) 0.071(4) 0.058(4) -0.008(3) 0.002(3) 0.004(3)
C15 0.101(5) 0.098(5) 0.082(5) 0.020(4) -0.014(4) -0.035(4)
C16 0.081(4) 0.059(4) 0.073(4) -0.002(3) -0.003(3) 0.009(3)
C17 0.096(4) 0.082(5) 0.056(4) 0.017(3) 0.004(3) 0.003(3)
C18 0.063(3) 0.076(4) 0.062(4) 0.006(3) 0.008(3) 0.006(3)
C19 0.089(4) 0.060(4) 0.067(4) -0.015(3) 0.001(3) 0.022(3)
C20 0.101(4) 0.071(4) 0.061(4) 0.010(3) -0.009(3) 0.015(3)
Cl1 0.0733(10) 0.0928(13) 0.0734(12) 0.0170(10) 0.0072(9) 0.0095(9)
Cl2 0.0613(9) 0.0948(13) 0.0589(10) 0.0037(9) 0.0000(7) 0.0020(8)
O1 0.097(3) 0.099(4) 0.183(5) 0.062(4) 0.008(3) -0.011(3)
O2 0.086(3) 0.160(5) 0.164(5) 0.054(4) -0.012(3) 0.052(3)
O3 0.154(5) 0.262(8) 0.075(4) -0.041(4) 0.022(3) 0.011(5)
O4 0.094(3) 0.119(4) 0.117(4) 0.002(3) -0.014(3) -0.020(3)
O5 0.093(3) 0.211(6) 0.106(4) -0.047(4) 0.011(3) -0.059(4)
O6 0.094(3) 0.312(8) 0.057(3) 0.002(4) -0.009(3) -0.008(4)
O7 0.225(7) 0.125(6) 0.438(14) 0.134(8) 0.025(8) -0.001(6)
O8 0.088(3) 0.436(12) 0.084(4) -0.080(5) 0.017(3) 0.032(5)

loop_
_atom_type_symbol
_atom_type_description
_atom_type_scat_dispersion_real
_atom_type_scat_dispersion_imag
_atom_type_scat_source
C C 0.0033 0.0016 'International Tables Vol C Tables 4.2.6.8 and 6.1.1.4'
H H 0.0000 0.0000 'International Tables Vol C Tables 4.2.6.8 and 6.1.1.4'
N N 0.0061 0.0033 'International Tables Vol C Tables 4.2.6.8 and 6.1.1.4'
O O 0.0106 0.0060 'International Tables Vol C Tables 4.2.6.8 and 6.1.1.4'
Ni Ni 0.3393 1.1124 'International Tables Vol C Tables 4.2.6.8 and 6.1.1.4'
Cl Cl 0.1484 0.1585 'International Tables Vol C Tables 4.2.6.8 and 6.1.1.4'

loop_
_geom_angle_atom_site_label_1
_geom_angle_atom_site_label_2
_geom_angle_atom_site_label_3
_geom_angle
N7 Ni N1 90.76(16)
N7 Ni N3 107.09(15)
N1 Ni N3 162.07(16)
N7 Ni N4 86.33(15)
N1 Ni N4 89.64(16)
N3 Ni N4 89.83(15)
N7 Ni N2 103.18(15)
N1 Ni N2 92.49(16)
N3 Ni N2 85.20(15)
N4 Ni N2 170.21(15)
C1 N1 N6 119.0(4)
C1 N1 Ni 123.9(4)
N6 N1 Ni 117.1(3)
C4 N2 C3 116.7(4)
C4 N2 Ni 104.2(3)
C3 N2 Ni 116.4(3)
C4 N2 H2 106.2
C3 N2 H2 106.2
Ni N2 H2 106.2
C5 N3 C6 117.4(4)
C5 N3 Ni 106.6(3)
C6 N3 Ni 110.4(3)
C5 N3 H3 107.3
C6 N3 H3 107.3
Ni N3 H3 107.3
C8 N4 N5 117.9(4)
C8 N4 Ni 127.9(3)
N5 N4 Ni 114.2(3)
N4 N5 C9 114.2(3)
N4 N5 H5 122.9
C9 N5 H5 122.9
N1 N6 C9 113.6(4)
N1 N6 H6 123.2
C9 N6 H6 123.2
C14 N7 C10 118.6(4)
C14 N7 Ni 125.6(3)
C10 N7 Ni 115.5(3)
N1 C1 C15 123.1(5)
N1 C1 C2 118.1(5)
C15 C1 C2 118.4(5)
C1 C2 C3 113.2(4)
C1 C2 H2A 108.9
C3 C2 H2A 108.9
C1 C2 H2B 108.9
C3 C2 H2B 108.9
H2A C2 H2B 107.8
N2 C3 C16 106.1(4)
N2 C3 C17 112.9(4)
C16 C3 C17 109.5(4)
N2 C3 C2 109.1(4)
C16 C3 C2 111.8(4)
C17 C3 C2 107.4(4)
N2 C4 C5 108.2(4)
N2 C4 H4A 110.1
C5 C4 H4A 110.1
N2 C4 H4B 110.1
C5 C4 H4B 110.1
H4A C4 H4B 108.4
N3 C5 C4 111.8(4)
N3 C5 H5A 109.3
C4 C5 H5A 109.3
N3 C5 H5B 109.3
C4 C5 H5B 109.3
H5A C5 H5B 107.9
N3 C6 C7 108.5(4)
N3 C6 C19 112.2(4)
C7 C6 C19 106.6(4)
N3 C6 C18 110.0(4)
C7 C6 C18 109.9(4)
C19 C6 C18 109.5(4)
C8 C7 C6 121.9(4)
C8 C7 H7A 106.8
C6 C7 H7A 106.8
C8 C7 H7B 106.8
C6 C7 H7B 106.8
H7A C7 H7B 106.7
N4 C8 C7 122.3(4)
N4 C8 C20 120.8(5)
C7 C8 C20 116.9(5)
N6 C9 N5 112.5(4)
N6 C9 C10 112.3(4)
N5 C9 C10 113.7(4)
N6 C9 H9 105.8
N5 C9 H9 105.8
C10 C9 H9 105.8
N7 C10 C11 121.5(4)
N7 C10 C9 117.6(4)
C11 C10 C9 120.9(5)
C10 C11 C12 119.2(5)
C10 C11 H11 120.4
C12 C11 H11 120.4
C13 C12 C11 119.3(5)
C13 C12 H12 120.4
C11 C12 H12 120.4
C12 C13 C14 119.0(5)
C12 C13 H13 120.5
C14 C13 H13 120.5
N7 C14 C13 122.4(5)
N7 C14 H14 118.8
C13 C14 H14 118.8
C1 C15 H15A 109.5
C1 C15 H15B 109.5
H15A C15 H15B 109.5
C1 C15 H15C 109.5
H15A C15 H15C 109.5
H15B C15 H15C 109.5
C3 C16 H16A 109.5
C3 C16 H16B 109.5
H16A C16 H16B 109.5
C3 C16 H16C 109.5
H16A C16 H16C 109.5
H16B C16 H16C 109.5
C3 C17 H17A 109.5
C3 C17 H17B 109.5
H17A C17 H17B 109.5
C3 C17 H17C 109.5
H17A C17 H17C 109.5
H17B C17 H17C 109.5
C6 C18 H18A 109.5
C6 C18 H18B 109.5
H18A C18 H18B 109.5
C6 C18 H18C 109.5
H18A C18 H18C 109.5
H18B C18 H18C 109.5
C6 C19 H19A 109.5
C6 C19 H19B 109.5
H19A C19 H19B 109.5
C6 C19 H19C 109.5
H19A C19 H19C 109.5
H19B C19 H19C 109.5
C8 C20 H20A 109.5
C8 C20 H20B 109.5
H20A C20 H20B 109.5
C8 C20 H20C 109.5
H20A C20 H20C 109.5
H20B C20 H20C 109.5
O2 Cl1 O3 114.5(4)
O2 Cl1 O1 112.7(3)
O3 Cl1 O1 113.9(4)
O2 Cl1 O4 107.8(3)
O3 Cl1 O4 103.3(3)
O1 Cl1 O4 103.4(3)
O7 Cl2 O8 107.1(6)
O7 Cl2 O6 107.7(5)
O8 Cl2 O6 110.9(3)
O7 Cl2 O5 104.1(4)
O8 Cl2 O5 115.0(4)
O6 Cl2 O5 111.5(3)

loop_
_geom_bond_atom_site_label_1
_geom_bond_atom_site_label_2
_geom_bond_distance
Ni N7 2.009(4)
Ni N1 2.036(4)
Ni N3 2.063(4)
Ni N4 2.091(4)
Ni N2 2.108(4)
N1 C1 1.283(6)
N1 N6 1.402(5)
N2 C4 1.481(6)
N2 C3 1.504(6)
N2 H2 0.9100
N3 C5 1.492(5)
N3 C6 1.493(5)
N3 H3 0.9100
N4 C8 1.285(6)
N4 N5 1.399(5)
N5 C9 1.464(6)
N5 H5 0.8600
N6 C9 1.444(6)
N6 H6 0.8600
N7 C14 1.347(6)
N7 C10 1.351(6)
C1 C15 1.493(7)
C1 C2 1.503(7)
C2 C3 1.548(6)
C2 H2A 0.9700
C2 H2B 0.9700
C3 C16 1.531(7)
C3 C17 1.546(7)
C4 C5 1.498(7)
C4 H4A 0.9700
C4 H4B 0.9700
C5 H5A 0.9700
C5 H5B 0.9700
C6 C7 1.532(6)
C6 C19 1.532(7)
C6 C18 1.549(6)
C7 C8 1.473(6)
C7 H7A 0.9700
C7 H7B 0.9700
C8 C20 1.503(6)
C9 C10 1.518(6)
C9 H9 0.9800
C10 C11 1.370(7)
C11 C12 1.388(7)
C11 H11 0.9300
C12 C13 1.369(7)
C12 H12 0.9300
C13 C14 1.369(7)
C13 H13 0.9300
C14 H14 0.9300
C15 H15A 0.9600
C15 H15B 0.9600
C15 H15C 0.9600
C16 H16A 0.9600
C16 H16B 0.9600
C16 H16C 0.9600
C17 H17A 0.9600
C17 H17B 0.9600
C17 H17C 0.9600
C18 H18A 0.9600
C18 H18B 0.9600
C18 H18C 0.9600
C19 H19A 0.9600
C19 H19B 0.9600
C19 H19C 0.9600
C20 H20A 0.9600
C20 H20B 0.9600
C20 H20C 0.9600
Cl1 O2 1.380(4)
Cl1 O3 1.386(5)
Cl1 O1 1.405(4)
Cl1 O4 1.471(4)
Cl2 O7 1.333(7)
Cl2 O8 1.365(5)
Cl2 O6 1.375(4)
Cl2 O5 1.401(4)

loop_
_geom_torsion_atom_site_label_1
_geom_torsion_atom_site_label_2
_geom_torsion_atom_site_label_3
_geom_torsion_atom_site_label_4
_geom_torsion
N7 Ni N1 C1 140.2(4)
N3 Ni N1 C1 -45.1(7)
N4 Ni N1 C1 -133.5(4)
N2 Ni N1 C1 37.0(4)
N7 Ni N1 N6 -38.7(3)
N3 Ni N1 N6 136.0(5)
N4 Ni N1 N6 47.7(3)
N2 Ni N1 N6 -141.9(3)
N7 Ni N2 C4 129.3(3)
N1 Ni N2 C4 -139.3(3)
N3 Ni N2 C4 22.8(3)
N4 Ni N2 C4 -36.9(11)
N7 Ni N2 C3 -100.7(3)
N1 Ni N2 C3 -9.3(3)
N3 Ni N2 C3 152.8(3)
N4 Ni N2 C3 93.1(10)
N7 Ni N3 C5 -97.6(3)
N1 Ni N3 C5 87.9(5)
N4 Ni N3 C5 176.2(3)
N2 Ni N3 C5 4.7(3)
N7 Ni N3 C6 133.7(3)
N1 Ni N3 C6 -40.7(6)
N4 Ni N3 C6 47.6(3)
N2 Ni N3 C6 -123.9(3)
N7 Ni N4 C8 -120.6(4)
N1 Ni N4 C8 148.6(4)
N3 Ni N4 C8 -13.5(4)
N2 Ni N4 C8 45.9(11)
N7 Ni N4 N5 58.8(3)
N1 Ni N4 N5 -31.9(3)
N3 Ni N4 N5 166.0(3)
N2 Ni N4 N5 -134.6(9)
C8 N4 N5 C9 161.0(4)
Ni N4 N5 C9 -18.5(5)
C1 N1 N6 C9 171.8(4)
Ni N1 N6 C9 -9.3(5)
N1 Ni N7 C14 -141.3(4)
N3 Ni N7 C14 40.4(4)
N4 Ni N7 C14 129.1(4)
N2 Ni N7 C14 -48.6(4)
N1 Ni N7 C10 44.8(4)
N3 Ni N7 C10 -133.5(3)
N4 Ni N7 C10 -44.8(3)
N2 Ni N7 C10 137.5(3)
N6 N1 C1 C15 -5.0(7)
Ni N1 C1 C15 176.2(4)
N6 N1 C1 C2 168.4(4)
Ni N1 C1 C2 -10.4(7)
N1 C1 C2 C3 -53.2(7)
C15 C1 C2 C3 120.5(5)
C4 N2 C3 C16 -152.3(4)
Ni N2 C3 C16 83.9(4)
C4 N2 C3 C17 -32.4(6)
Ni N2 C3 C17 -156.2(3)
C4 N2 C3 C2 87.0(5)
Ni N2 C3 C2 -36.7(5)
C1 C2 C3 N2 78.4(6)
C1 C2 C3 C16 -38.7(7)
C1 C2 C3 C17 -158.9(5)
C3 N2 C4 C5 -175.9(4)
Ni N2 C4 C5 -46.0(4)
C6 N3 C5 C4 91.9(5)
Ni N3 C5 C4 -32.5(5)
N2 C4 C5 N3 54.7(5)
C5 N3 C6 C7 164.9(4)
Ni N3 C6 C7 -72.6(4)
C5 N3 C6 C19 47.4(6)
Ni N3 C6 C19 169.9(3)
C5 N3 C6 C18 -74.8(5)
Ni N3 C6 C18 47.7(4)
N3 C6 C7 C8 58.8(6)
C19 C6 C7 C8 179.9(4)
C18 C6 C7 C8 -61.5(6)
N5 N4 C8 C7 -178.9(4)
Ni N4 C8 C7 0.5(7)
N5 N4 C8 C20 -0.3(7)
Ni N4 C8 C20 179.1(4)
C6 C7 C8 N4 -19.3(7)
C6 C7 C8 C20 162.1(5)
N1 N6 C9 N5 -61.4(5)
N1 N6 C9 C10 68.4(5)
N4 N5 C9 N6 79.5(5)
N4 N5 C9 C10 -49.7(5)
C14 N7 C10 C11 0.2(7)
Ni N7 C10 C11 174.6(4)
C14 N7 C10 C9 -178.7(4)
Ni N7 C10 C9 -4.4(6)
N6 C9 C10 N7 -62.2(6)
N5 C9 C10 N7 67.0(6)
N6 C9 C10 C11 118.8(5)
N5 C9 C10 C11 -111.9(5)
N7 C10 C11 C12 0.1(8)
C9 C10 C11 C12 179.0(5)
C10 C11 C12 C13 -0.9(9)
C11 C12 C13 C14 1.3(9)
C10 N7 C14 C13 0.3(7)
Ni N7 C14 C13 -173.5(4)
C12 C13 C14 N7 -1.0(9)
